data_7240521
loop_
_publ_author_name
'Podjed, Nina'
'Modec, Barbara'
'Alcaide, Mar\'ia M.'
'L\'opez-Serrano, Joaqu\'in'

_publ_section_title
;
 From cyclic amines and acetonitrile to amidine zinc(ii) complexes
;
_journal_issue 31
_journal_name_full 'RSC Advances'
_journal_page_first 18200
_journal_page_last 18221
_journal_paper_doi 10.1039/D0RA03192E
_journal_volume 10
_journal_year 2020
_chemical_formula_moiety 'C30 H18 N3 O6 Zn, C7 H15 N2'
_chemical_formula_sum 'C37 H33 N5 O6 Zn'
_chemical_formula_weight 709.05
_space_group_crystal_system triclinic
_space_group_IT_number 2
_space_group_name_Hall '-P 1'
_space_group_name_H-M_alt 'P -1'
_atom_sites_solution_hydrogens mixed
_audit_creation_date 2019-12-16
_audit_creation_method
;
Olex2 1.2
(compiled 2018.05.29 svn.r3508 for OlexSys, GUI svn.r5506)
;
_audit_update_record
;
2019-12-19 deposited with the CCDC.	2020-04-29 downloaded from the CCDC.
;
_cell_angle_alpha 88.709(2)
_cell_angle_beta 88.368(2)
_cell_angle_gamma 82.441(2)
_cell_formula_units_Z 2
_cell_length_a 9.5111(2)
_cell_length_b 12.6993(3)
_cell_length_c 13.6361(3)
_cell_measurement_reflns_used 17889
_cell_measurement_temperature 150.00(10)
_cell_measurement_theta_max 75.1850
_cell_measurement_theta_min 3.1910
_cell_volume 1631.76(6)
_computing_cell_refinement 'CrysAlisPro 1.171.39.46e (Rigaku OD, 2018)'
_computing_data_collection 'CrysAlisPro 1.171.39.46e (Rigaku OD, 2018)'
_computing_data_reduction 'CrysAlisPro 1.171.39.46e (Rigaku OD, 2018)'
_computing_molecular_graphics 'Olex2 (Dolomanov et al., 2009)'
_computing_publication_material 'Olex2 (Dolomanov et al., 2009)'
_computing_structure_refinement 'ShelXL (Sheldrick, 2015)'
_computing_structure_solution 'SHELXT 2018/2 (Sheldrick, 2018)'
_diffrn_ambient_environment N~2~
_diffrn_ambient_temperature 150.00(10)
_diffrn_detector 'CCD plate'
_diffrn_detector_area_resol_mean 10.4933
_diffrn_detector_type Atlas
_diffrn_measured_fraction_theta_full 1.000
_diffrn_measured_fraction_theta_max 1.000
_diffrn_measurement_details
;
List of Runs (angles in degrees, time in seconds):

  # Type    Start    End  Width  t~exp~   \w     \q     \k     \f   Frames
#--------------------------------------------------------------------------
  1  \w      0.00  25.00   1.00    1.00    --   38.00  93.00-111.92   25
  2  \w    -47.00 -13.00   1.00    1.00    --  -41.63 -57.00-120.00   34
  3  \w   -107.00 -17.00   1.00    1.00    --  -41.63 -37.00 120.00   90
  4  \w    -64.00  33.00   1.00    1.00    --  -41.63  37.00-150.00   97
  5  \w    -91.00  -3.00   1.00    1.00    --  -41.63 125.00-150.00   88
  6  \w   -115.00 -66.00   1.00    1.00    --  -41.63 -57.00-120.00   49
  7  \w   -101.00 -18.00   1.00    1.00    --  -41.63 -37.00  30.00   83
  8  \w     23.00  96.00   1.00    1.00    --   41.63-125.00  60.00   73
  9  \w      7.00  32.00   1.00    1.00    --   42.00  86.00 101.36   25
 10  \w     16.00  43.00   1.00    1.00    --   50.00  81.00 -84.36   27
 11  \w     18.00  44.00   1.00    1.00    --   50.00  79.00 121.23   26
 12  \w     16.00  41.00   1.00    1.00    --   50.00  82.00 -15.97   25
 13  \w     27.00  56.00   1.00    1.00    --   58.00  76.00  34.95   29
 14  \w     91.00 120.00   1.00    1.00    --   62.00  76.00-170.65   29
 15  \w     32.00  58.00   1.00    1.00    --   62.00  76.00-170.65   26
 16  \w     32.00  58.00   1.00    1.00    --   62.00  75.00 154.50   26
 17  \w     34.00  62.00   1.00    1.00    --   66.00  76.00 -12.09   28
 18  \w     34.00  59.00   1.00    1.00    --   66.00  77.00 -58.78   25
 19  \w    102.00 142.00   1.00    1.00    --   70.00  76.00-133.94   40
 20  \w    118.00 143.00   1.00    1.00    --   70.00  75.00-101.02   25
 21  \w    110.00 144.00   1.00    1.00    --   70.00  75.00 114.81   34
 22  \w     38.00  64.00   1.00    1.00    --   70.00  75.00-101.02   26
 23  \w     38.00  64.00   1.00    1.00    --   70.00  76.00-133.94   26
 24  \w     38.00  76.00   1.00    1.00    --   70.00  75.00 114.81   38
 25  \w     37.00  71.00   1.00    1.00    --   70.00  77.00  56.69   34
 26  \w     42.00  71.00   1.00    1.00    --   74.00  73.00 -74.14   29
 27  \w     44.00  84.00   1.00    1.00    --   74.00  77.00  19.64   40
 28  \w     54.00  80.00   1.00    2.00    --   82.00  54.00 177.78   26
 29  \w     59.00  90.00   1.00    2.00    --   86.00  55.00  71.62   31
 30  \w     53.00  80.00   1.00    2.00    --   86.00  77.00 -12.93   27
 31  \w     63.00  89.00   1.00    2.00    --   90.00  59.00 -46.56   26
 32  \w     58.00  84.00   1.00    2.00    --   90.00  73.00 168.01   26
 33  \w    149.00 174.00   1.00    2.00    --  102.00  66.00 -80.79   25
 34  \w     73.00  99.00   1.00    2.00    --  102.00  66.00 -80.79   26
 35  \w     40.00 128.00   1.00    2.00    --  109.50 -61.00-180.00   88
 36  \w     80.00 106.00   1.00    2.00    --  109.50  61.00-150.00   26
 37  \w    109.00 168.00   1.00    2.00    --  109.50  66.00-172.16   59
 38  \w     36.00 115.00   1.00    2.00    --  109.50-125.00 120.00   79
 39  \w     81.00 106.00   1.00    2.00    --  109.50  61.00  90.00   25
 40  \w     79.00 105.00   1.00    2.00    --  109.50  66.00-172.16   26
 41  \w    108.00 178.00   1.00    2.00    --  109.50  77.00   0.00   70
 42  \w     77.00 103.00   1.00    2.00    --  109.50  77.00   0.00   26
 43  \w     28.00 107.00   1.00    2.00    --  109.50 -94.00-180.00   79
 44  \w     78.00 177.00   1.00    2.00    --  109.50  77.00 150.00   99
 45  \w     84.00 109.00   1.00    2.00    --  109.50 -94.00-150.00   25
 46  \w     77.00 177.00   1.00    2.00    --  109.50  77.00  60.00  100
 47  \w     77.00 168.00   1.00    2.00    --  109.50  77.00 -30.00   91
 48  \w     77.00 146.00   1.00    2.00    --  109.50  77.00-120.00   69
 49  \w     77.00 172.00   1.00    2.00    --  109.50  77.00  30.00   95
 50  \w    119.00 144.00   1.00    2.00    --  109.50  61.00-120.00   25
 51  \w     77.00 173.00   1.00    2.00    --  109.50  77.00 120.00   96
 52  \w    117.00 148.00   1.00    2.00    --  109.50  77.00  90.00   31
 53  \w     48.00  86.00   1.00    2.00    --  109.50 -94.00   0.00   38
 54  \w     61.00 117.00   1.00    2.00    --  109.50-125.00-180.00   56
 55  \w     86.00 111.00   1.00    2.00    --  109.50  61.00-120.00   25
 56  \w     77.00 111.00   1.00    2.00    --  109.50  77.00  90.00   34
 57  \w     81.00 108.00   1.00    2.00    --  109.50  61.00  30.00   27
 58  \w     84.00 111.00   1.00    2.00    --  109.50  61.00 120.00   27
 59  \w     77.00 133.00   1.00    2.00    --  109.50  77.00-150.00   56
 60  \w     27.00  77.00   1.00    2.00    --  109.50 -94.00 120.00   50
 61  \w     77.00 168.00   1.00    2.00    --  109.50  77.00 -90.00   91
 62  \w     57.00 117.00   1.00    2.00    --  109.50-125.00  90.00   60
 63  \w     38.00 117.00   1.00    2.00    --  109.50-125.00   0.00   79
 64  \w     77.00 145.00   1.00    2.00    --  109.50  77.00 -60.00   68
;
_diffrn_measurement_device 'four-circle diffractometer'
_diffrn_measurement_device_type 'SuperNova, Dual, Cu at home/near, Atlas'
_diffrn_measurement_method '\w scans'
_diffrn_orient_matrix_type 'CrysAlisPro convention (1999,Acta A55,543-557)'
_diffrn_orient_matrix_UB_11 0.1237934000
_diffrn_orient_matrix_UB_12 -0.0381287000
_diffrn_orient_matrix_UB_13 -0.0713489000
_diffrn_orient_matrix_UB_21 -0.1066458000
_diffrn_orient_matrix_UB_22 -0.0151982000
_diffrn_orient_matrix_UB_23 -0.0797772000
_diffrn_orient_matrix_UB_31 0.0041530000
_diffrn_orient_matrix_UB_32 0.1153087000
_diffrn_orient_matrix_UB_33 -0.0363828000
_diffrn_radiation_monochromator mirror
_diffrn_radiation_probe x-ray
_diffrn_radiation_type CuK\a
_diffrn_radiation_wavelength 1.54184
_diffrn_reflns_av_R_equivalents 0.0455
_diffrn_reflns_av_unetI/netI 0.0248
_diffrn_reflns_Laue_measured_fraction_full 1.000
_diffrn_reflns_Laue_measured_fraction_max 1.000
_diffrn_reflns_limit_h_max 11
_diffrn_reflns_limit_h_min -11
_diffrn_reflns_limit_k_max 15
_diffrn_reflns_limit_k_min -14
_diffrn_reflns_limit_l_max 16
_diffrn_reflns_limit_l_min -16
_diffrn_reflns_number 29230
_diffrn_reflns_point_group_measured_fraction_full 1.000
_diffrn_reflns_point_group_measured_fraction_max 1.000
_diffrn_reflns_theta_full 67.684
_diffrn_reflns_theta_max 69.980
_diffrn_reflns_theta_min 3.243
_diffrn_source 'micro-focus sealed X-ray tube'
_diffrn_source_type 'SuperNova (Cu) X-ray Source'
_exptl_absorpt_coefficient_mu 1.511
_exptl_absorpt_correction_T_max 1.00000
_exptl_absorpt_correction_T_min 0.07001
_exptl_absorpt_correction_type multi-scan
_exptl_absorpt_process_details
;
CrysAlisPro 1.171.39.46e (Rigaku Oxford Diffraction, 2018)
Empirical absorption correction using spherical harmonics,
 implemented in SCALE3 ABSPACK scaling algorithm.
;
_exptl_crystal_colour yellow
_exptl_crystal_density_diffrn 1.443
_exptl_crystal_density_meas ?
_exptl_crystal_density_method 'not measured'
_exptl_crystal_description block
_exptl_crystal_F_000 736
_exptl_crystal_size_max 0.4
_exptl_crystal_size_mid 0.2
_exptl_crystal_size_min 0.15
_refine_diff_density_max 0.287
_refine_diff_density_min -0.583
_refine_diff_density_rms 0.057
_refine_ls_extinction_method none
_refine_ls_goodness_of_fit_ref 1.027
_refine_ls_hydrogen_treatment mixed
_refine_ls_matrix_type full
_refine_ls_number_parameters 451
_refine_ls_number_reflns 6194
_refine_ls_number_restraints 0
_refine_ls_restrained_S_all 1.027
_refine_ls_R_factor_all 0.0334
_refine_ls_R_factor_gt 0.0325
_refine_ls_shift/su_max 0.002
_refine_ls_shift/su_mean 0.000
_refine_ls_structure_factor_coef Fsqd
_refine_ls_weighting_details 'w=1/[\s^2^(Fo^2^)+(0.0526P)^2^+0.7068P] where P=(Fo^2^+2Fc^2^)/3'
_refine_ls_weighting_scheme calc
_refine_ls_wR_factor_gt 0.0880
_refine_ls_wR_factor_ref 0.0890
_reflns_Friedel_coverage 0.000
_reflns_number_gt 5975
_reflns_number_total 6194
_reflns_threshold_expression 'I > 2\s(I)'
_cod_data_source_file d0ra03192e3.cif
_cod_data_source_block 5
_cod_depositor_comments
;
The following automatic conversions were performed:

data item '_exptl_crystal_density_meas' value 'not measured' was
changed to '?' -- the value is perceived as not measured.

Automatic conversion script
Id: cif_fix_values 7556 2019-12-06 15:28:31Z antanas 

 Adding full bibliography for 7240517--7240533.cif.
;
_cod_database_code 7240521
_shelx_shelxl_version_number 2018/3
_shelx_space_group_comment
;
The symmetry employed for this shelxl refinement is uniquely defined
by the following loop, which should always be used as a source of
symmetry information in preference to the above space-group names.
They are only intended as comments.
;
_shelx_estimated_absorpt_t_max 0.805
_shelx_estimated_absorpt_t_min 0.583

loop_
_space_group_symop_operation_xyz
'x, y, z'
'-x, -y, -z'

loop_
_atom_site_label
_atom_site_type_symbol
_atom_site_fract_x
_atom_site_fract_y
_atom_site_fract_z
_atom_site_U_iso_or_equiv
_atom_site_adp_type
_atom_site_occupancy
_atom_site_site_symmetry_order
_atom_site_calc_flag
_atom_site_refinement_flags_posn
_atom_site_refinement_flags_adp
_atom_site_refinement_flags_occupancy
_atom_site_disorder_assembly
_atom_site_disorder_group
Zn1 Zn 0.46313(2) 0.74720(2) 0.78938(2) 0.02193(8) Uani 1 1 d . . . . .
O11 O 0.35988(13) 0.79753(9) 0.91423(8) 0.0314(3) Uani 1 1 d . . . . .
O12 O 0.27419(17) 0.94183(11) 0.99783(10) 0.0465(3) Uani 1 1 d . . . . .
O21 O 0.32173(12) 0.74044(9) 0.68687(8) 0.0266(2) Uani 1 1 d . . . . .
O22 O 0.49635(13) 0.64840(13) 0.60030(10) 0.0457(3) Uani 1 1 d . . . . .
O31 O 0.67712(11) 0.72164(9) 0.78735(9) 0.0277(2) Uani 1 1 d . . . . .
O32 O 0.86403(11) 0.59859(9) 0.80669(8) 0.0282(2) Uani 1 1 d . . . . .
N1 N 0.47309(13) 0.91496(10) 0.77678(9) 0.0229(3) Uani 1 1 d . . . . .
N2 N 0.12735(14) 0.69478(10) 0.56126(9) 0.0246(3) Uani 1 1 d . . . . .
N3 N 0.49879(13) 0.58354(10) 0.83602(9) 0.0211(3) Uani 1 1 d . . . . .
N41 N 1.04281(15) 0.94645(11) 0.78752(10) 0.0290(3) Uani 1 1 d . . . . .
N42 N 1.01263(15) 0.77304(11) 0.75447(10) 0.0281(3) Uani 1 1 d . . . . .
C11 C 0.40790(17) 0.96552(13) 0.85188(12) 0.0266(3) Uani 1 1 d . . . . .
C12 C 0.3955(2) 1.07684(14) 0.85996(14) 0.0361(4) Uani 1 1 d . . . . .
H12 H 0.350185 1.110226 0.914434 0.043 Uiso 1 1 calc R . . . .
C13 C 0.4510(2) 1.13489(14) 0.78640(15) 0.0381(4) Uani 1 1 d . . . . .
H13 H 0.442367 1.208500 0.790175 0.046 Uiso 1 1 calc R . . . .
C14 C 0.52114(18) 1.08363(13) 0.70508(13) 0.0304(3) Uani 1 1 d . . . . .
C15 C 0.5812(2) 1.13824(14) 0.62558(15) 0.0368(4) Uani 1 1 d . . . . .
H15 H 0.574472 1.211958 0.625579 0.044 Uiso 1 1 calc R . . . .
C16 C 0.64844(19) 1.08325(16) 0.54936(14) 0.0380(4) Uani 1 1 d . . . . .
H16 H 0.687663 1.119708 0.497729 0.046 Uiso 1 1 calc R . . . .
C17 C 0.65909(18) 0.97164(15) 0.54810(13) 0.0333(4) Uani 1 1 d . . . . .
H17 H 0.705400 0.935226 0.495544 0.040 Uiso 1 1 calc R . . . .
C18 C 0.60213(17) 0.91578(13) 0.62328(12) 0.0285(3) Uani 1 1 d . . . . .
H18 H 0.609916 0.842059 0.621761 0.034 Uiso 1 1 calc R . . . .
C19 C 0.53177(16) 0.97108(12) 0.70279(12) 0.0243(3) Uani 1 1 d . . . . .
C21 C 0.26146(16) 0.65587(12) 0.54376(11) 0.0247(3) Uani 1 1 d . . . . .
C22 C 0.30646(18) 0.58794(14) 0.46530(13) 0.0322(4) Uani 1 1 d . . . . .
H22 H 0.402170 0.563435 0.455132 0.039 Uiso 1 1 calc R . . . .
C23 C 0.2072(2) 0.55872(14) 0.40445(12) 0.0343(4) Uani 1 1 d . . . . .
H23 H 0.234799 0.513231 0.352888 0.041 Uiso 1 1 calc R . . . .
C24 C 0.06285(19) 0.59779(13) 0.42014(12) 0.0297(3) Uani 1 1 d . . . . .
C25 C -0.0468(2) 0.57185(15) 0.36026(13) 0.0359(4) Uani 1 1 d . . . . .
H25 H -0.024453 0.527379 0.307237 0.043 Uiso 1 1 calc R . . . .
C26 C -0.1845(2) 0.61166(16) 0.37995(14) 0.0390(4) Uani 1 1 d . . . . .
H26 H -0.255545 0.594661 0.339936 0.047 Uiso 1 1 calc R . . . .
C27 C -0.22034(19) 0.67868(16) 0.46085(14) 0.0380(4) Uani 1 1 d . . . . .
H27 H -0.314823 0.704671 0.474181 0.046 Uiso 1 1 calc R . . . .
C28 C -0.11695(18) 0.70547(15) 0.51952(13) 0.0326(4) Uani 1 1 d . . . . .
H28 H -0.141547 0.749699 0.572435 0.039 Uiso 1 1 calc R . . . .
C29 C 0.02720(17) 0.66640(13) 0.50033(11) 0.0260(3) Uani 1 1 d . . . . .
C31 C 0.63582(16) 0.54863(12) 0.83935(10) 0.0212(3) Uani 1 1 d . . . . .
C32 C 0.68912(17) 0.44580(12) 0.87264(11) 0.0252(3) Uani 1 1 d . . . . .
H32 H 0.786224 0.423274 0.871208 0.030 Uiso 1 1 calc R . . . .
C33 C 0.59605(17) 0.37960(12) 0.90708(11) 0.0261(3) Uani 1 1 d . . . . .
H33 H 0.629319 0.312230 0.931501 0.031 Uiso 1 1 calc R . . . .
C34 C 0.44904(17) 0.41430(12) 0.90528(10) 0.0233(3) Uani 1 1 d . . . . .
C35 C 0.34539(18) 0.35126(13) 0.94110(11) 0.0276(3) Uani 1 1 d . . . . .
H35 H 0.373684 0.284640 0.969054 0.033 Uiso 1 1 calc R . . . .
C36 C 0.20465(19) 0.38782(14) 0.93474(12) 0.0318(4) Uani 1 1 d . . . . .
H36 H 0.137634 0.345150 0.957069 0.038 Uiso 1 1 calc R . . . .
C37 C 0.15939(18) 0.48954(14) 0.89472(12) 0.0309(4) Uani 1 1 d . . . . .
H37 H 0.062937 0.513314 0.890718 0.037 Uiso 1 1 calc R . . . .
C38 C 0.25643(17) 0.55349(13) 0.86175(12) 0.0277(3) Uani 1 1 d . . . . .
H38 H 0.225889 0.620784 0.836002 0.033 Uiso 1 1 calc R . . . .
C39 C 0.40282(16) 0.51740(12) 0.86678(10) 0.0213(3) Uani 1 1 d . . . . .
C41 C 1.0079(2) 1.04322(14) 0.84583(13) 0.0341(4) Uani 1 1 d . . . . .
H41A H 1.093569 1.074640 0.856816 0.041 Uiso 1 1 calc R . . . .
H41B H 0.967727 1.025042 0.909186 0.041 Uiso 1 1 calc R . . . .
C42 C 0.9026(2) 1.12230(16) 0.79225(15) 0.0421(4) Uani 1 1 d . . . . .
H42C H 0.885155 1.187496 0.828917 0.051 Uiso 1 1 calc R . . . .
H42D H 0.813387 1.093685 0.787860 0.051 Uiso 1 1 calc R . . . .
C43 C 0.9582(2) 1.14654(16) 0.68936(16) 0.0469(5) Uani 1 1 d . . . . .
H43A H 0.884591 1.190559 0.653887 0.056 Uiso 1 1 calc R . . . .
H43B H 1.038414 1.185948 0.693927 0.056 Uiso 1 1 calc R . . . .
C44 C 1.0036(2) 1.04524(16) 0.63340(13) 0.0386(4) Uani 1 1 d . . . . .
H44A H 0.920593 1.011670 0.619721 0.046 Uiso 1 1 calc R . . . .
H44B H 1.047744 1.062695 0.571170 0.046 Uiso 1 1 calc R . . . .
C45 C 1.10724(18) 0.96807(14) 0.69092(12) 0.0311(4) Uani 1 1 d . . . . .
H45A H 1.129716 0.902396 0.655427 0.037 Uiso 1 1 calc R . . . .
H45B H 1.194531 0.998303 0.699268 0.037 Uiso 1 1 calc R . . . .
C46 C 0.99262(17) 0.85652(13) 0.81008(11) 0.0267(3) Uani 1 1 d . . . . .
C47 C 0.9117(2) 0.84543(15) 0.90476(13) 0.0400(4) Uani 1 1 d . . . . .
H47A H 0.973557 0.848732 0.958685 0.060 Uiso 1 1 calc GR . . . .
H47B H 0.875160 0.778417 0.906908 0.060 Uiso 1 1 calc GR . . . .
H47C H 0.834351 0.902036 0.909380 0.060 Uiso 1 1 calc GR . . . .
C110 C 0.34125(18) 0.89685(14) 0.92914(12) 0.0296(3) Uani 1 1 d . . . . .
C210 C 0.37030(16) 0.68298(13) 0.61468(12) 0.0267(3) Uani 1 1 d . . . . .
C310 C 0.73461(16) 0.62855(12) 0.80801(11) 0.0228(3) Uani 1 1 d . . . . .
H42A H 0.969(2) 0.7181(19) 0.7738(16) 0.041(6) Uiso 1 1 d . . . . .
H42B H 1.066(2) 0.7702(17) 0.6978(16) 0.037(5) Uiso 1 1 d . . . . .

loop_
_atom_site_aniso_label
_atom_site_aniso_U_11
_atom_site_aniso_U_22
_atom_site_aniso_U_33
_atom_site_aniso_U_23
_atom_site_aniso_U_13
_atom_site_aniso_U_12
Zn1 0.02038(12) 0.02005(12) 0.02557(12) 0.00152(8) -0.00154(8) -0.00361(8)
O11 0.0394(7) 0.0272(6) 0.0265(6) 0.0025(4) 0.0059(5) -0.0027(5)
O12 0.0624(9) 0.0391(7) 0.0360(7) -0.0055(6) 0.0179(6) -0.0025(6)
O21 0.0265(5) 0.0266(6) 0.0269(5) -0.0009(4) -0.0032(4) -0.0040(4)
O22 0.0234(6) 0.0661(9) 0.0472(8) -0.0154(7) 0.0004(5) -0.0018(6)
O31 0.0211(5) 0.0232(6) 0.0392(6) 0.0041(5) -0.0018(4) -0.0048(4)
O32 0.0194(5) 0.0289(6) 0.0359(6) 0.0006(5) 0.0005(4) -0.0024(4)
N1 0.0209(6) 0.0215(6) 0.0268(6) -0.0001(5) -0.0035(5) -0.0040(5)
N2 0.0253(7) 0.0258(6) 0.0231(6) -0.0006(5) 0.0012(5) -0.0048(5)
N3 0.0216(6) 0.0217(6) 0.0204(6) 0.0000(5) -0.0021(5) -0.0041(5)
N41 0.0353(7) 0.0280(7) 0.0243(6) 0.0001(5) 0.0012(6) -0.0070(6)
N42 0.0293(7) 0.0288(7) 0.0275(7) -0.0034(6) 0.0047(6) -0.0091(6)
C11 0.0262(8) 0.0260(8) 0.0286(8) -0.0032(6) -0.0028(6) -0.0055(6)
C12 0.0422(10) 0.0286(9) 0.0387(9) -0.0097(7) 0.0044(8) -0.0084(7)
C13 0.0444(10) 0.0215(8) 0.0503(11) -0.0052(7) 0.0018(8) -0.0111(7)
C14 0.0271(8) 0.0252(8) 0.0403(9) 0.0017(7) -0.0036(7) -0.0085(6)
C15 0.0355(9) 0.0261(8) 0.0499(11) 0.0080(8) -0.0017(8) -0.0100(7)
C16 0.0322(9) 0.0404(10) 0.0425(10) 0.0144(8) -0.0008(7) -0.0118(8)
C17 0.0288(8) 0.0388(9) 0.0323(8) 0.0043(7) 0.0027(7) -0.0056(7)
C18 0.0254(8) 0.0272(8) 0.0329(8) 0.0015(6) -0.0008(6) -0.0043(6)
C19 0.0208(7) 0.0233(7) 0.0298(8) 0.0032(6) -0.0044(6) -0.0070(6)
C21 0.0260(8) 0.0242(7) 0.0242(7) 0.0020(6) 0.0022(6) -0.0055(6)
C22 0.0303(9) 0.0341(9) 0.0308(8) -0.0031(7) 0.0062(7) 0.0003(7)
C23 0.0424(10) 0.0342(9) 0.0257(8) -0.0076(7) 0.0030(7) -0.0021(7)
C24 0.0361(9) 0.0292(8) 0.0246(8) -0.0003(6) 0.0001(7) -0.0078(7)
C25 0.0457(10) 0.0354(9) 0.0286(8) -0.0065(7) -0.0040(7) -0.0104(8)
C26 0.0398(10) 0.0447(11) 0.0353(9) -0.0034(8) -0.0086(8) -0.0143(8)
C27 0.0283(9) 0.0469(11) 0.0396(10) -0.0039(8) -0.0023(7) -0.0073(8)
C28 0.0291(8) 0.0377(9) 0.0312(8) -0.0062(7) -0.0004(7) -0.0043(7)
C29 0.0292(8) 0.0258(8) 0.0238(7) 0.0008(6) -0.0008(6) -0.0068(6)
C31 0.0232(7) 0.0223(7) 0.0183(6) -0.0021(5) -0.0015(5) -0.0037(6)
C32 0.0243(7) 0.0247(8) 0.0259(7) -0.0009(6) -0.0014(6) 0.0000(6)
C33 0.0342(8) 0.0195(7) 0.0243(7) 0.0001(6) -0.0021(6) -0.0016(6)
C34 0.0308(8) 0.0220(7) 0.0182(7) -0.0023(5) -0.0019(6) -0.0070(6)
C35 0.0392(9) 0.0227(8) 0.0229(7) 0.0008(6) -0.0014(6) -0.0120(7)
C36 0.0361(9) 0.0341(9) 0.0292(8) 0.0023(7) -0.0022(7) -0.0198(7)
C37 0.0240(8) 0.0400(9) 0.0309(8) 0.0043(7) -0.0053(6) -0.0120(7)
C38 0.0267(8) 0.0296(8) 0.0275(8) 0.0049(6) -0.0053(6) -0.0063(6)
C39 0.0250(7) 0.0221(7) 0.0182(7) -0.0003(5) -0.0024(6) -0.0079(6)
C41 0.0431(10) 0.0300(9) 0.0315(8) -0.0053(7) 0.0004(7) -0.0127(7)
C42 0.0441(11) 0.0328(10) 0.0480(11) -0.0002(8) 0.0071(9) -0.0012(8)
C43 0.0467(11) 0.0386(11) 0.0537(12) 0.0145(9) 0.0025(9) -0.0032(9)
C44 0.0369(10) 0.0490(11) 0.0306(9) 0.0098(8) 0.0007(7) -0.0096(8)
C45 0.0308(8) 0.0339(9) 0.0293(8) 0.0021(7) 0.0050(7) -0.0089(7)
C46 0.0268(8) 0.0297(8) 0.0243(7) 0.0007(6) -0.0021(6) -0.0064(6)
C47 0.0600(12) 0.0356(10) 0.0271(8) -0.0042(7) 0.0105(8) -0.0180(9)
C110 0.0317(8) 0.0302(8) 0.0264(8) -0.0009(6) -0.0002(6) -0.0026(7)
C210 0.0250(8) 0.0260(8) 0.0295(8) 0.0036(6) 0.0017(6) -0.0066(6)
C310 0.0226(7) 0.0249(7) 0.0216(7) -0.0029(6) -0.0010(6) -0.0048(6)

loop_
_atom_type_symbol
_atom_type_description
_atom_type_scat_dispersion_real
_atom_type_scat_dispersion_imag
_atom_type_scat_source
C C 0.0181 0.0091 'International Tables Vol C Tables 4.2.6.8 and 6.1.1.4'
H H 0.0000 0.0000 'International Tables Vol C Tables 4.2.6.8 and 6.1.1.4'
N N 0.0311 0.0180 'International Tables Vol C Tables 4.2.6.8 and 6.1.1.4'
O O 0.0492 0.0322 'International Tables Vol C Tables 4.2.6.8 and 6.1.1.4'
Zn Zn -1.5491 0.6778 'International Tables Vol C Tables 4.2.6.8 and 6.1.1.4'

loop_
_geom_angle_atom_site_label_1
_geom_angle_atom_site_label_2
_geom_angle_atom_site_label_3
_geom_angle
_geom_angle_site_symmetry_1
_geom_angle_site_symmetry_3
_geom_angle_publ_flag
O11 Zn1 O31 118.72(5) . . ?
O11 Zn1 N1 79.38(5) . . ?
O11 Zn1 N3 94.69(5) . . ?
O21 Zn1 O11 108.51(5) . . ?
O21 Zn1 O31 132.68(5) . . ?
O21 Zn1 N1 96.93(5) . . ?
O21 Zn1 N3 100.54(5) . . ?
O31 Zn1 N1 89.18(5) . . ?
O31 Zn1 N3 79.23(5) . . ?
N3 Zn1 N1 162.53(5) . . ?
C110 O11 Zn1 117.58(10) . . ?
C210 O21 Zn1 112.95(10) . . ?
C310 O31 Zn1 117.12(10) . . ?
C11 N1 Zn1 111.14(10) . . ?
C11 N1 C19 119.80(13) . . ?
C19 N1 Zn1 129.03(10) . . ?
C21 N2 C29 117.96(13) . . ?
C31 N3 Zn1 111.32(10) . . ?
C31 N3 C39 119.05(13) . . ?
C39 N3 Zn1 129.49(10) . . ?
C45 N41 C41 112.52(13) . . ?
C46 N41 C41 122.72(14) . . ?
C46 N41 C45 123.07(14) . . ?
C46 N42 H42A 116.5(15) . . ?
C46 N42 H42B 123.1(14) . . ?
H42A N42 H42B 120.3(19) . . ?
N1 C11 C12 122.50(15) . . ?
N1 C11 C110 116.15(14) . . ?
C12 C11 C110 121.32(15) . . ?
C11 C12 H12 120.6 . . ?
C13 C12 C11 118.90(16) . . ?
C13 C12 H12 120.6 . . ?
C12 C13 H13 119.9 . . ?
C12 C13 C14 120.15(16) . . ?
C14 C13 H13 119.9 . . ?
C13 C14 C15 123.56(16) . . ?
C13 C14 C19 117.80(15) . . ?
C15 C14 C19 118.64(16) . . ?
C14 C15 H15 119.8 . . ?
C16 C15 C14 120.37(16) . . ?
C16 C15 H15 119.8 . . ?
C15 C16 H16 119.7 . . ?
C15 C16 C17 120.52(16) . . ?
C17 C16 H16 119.7 . . ?
C16 C17 H17 119.5 . . ?
C18 C17 C16 121.00(17) . . ?
C18 C17 H17 119.5 . . ?
C17 C18 H18 120.3 . . ?
C17 C18 C19 119.44(16) . . ?
C19 C18 H18 120.3 . . ?
N1 C19 C14 120.83(15) . . ?
N1 C19 C18 119.13(14) . . ?
C18 C19 C14 120.03(15) . . ?
N2 C21 C22 123.49(15) . . ?
N2 C21 C210 117.52(14) . . ?
C22 C21 C210 118.95(14) . . ?
C21 C22 H22 120.5 . . ?
C23 C22 C21 118.96(16) . . ?
C23 C22 H22 120.5 . . ?
C22 C23 H23 120.1 . . ?
C22 C23 C24 119.74(15) . . ?
C24 C23 H23 120.1 . . ?
C23 C24 C25 123.36(16) . . ?
C23 C24 C29 117.52(15) . . ?
C25 C24 C29 119.12(16) . . ?
C24 C25 H25 119.8 . . ?
C26 C25 C24 120.43(16) . . ?
C26 C25 H25 119.8 . . ?
C25 C26 H26 119.8 . . ?
C25 C26 C27 120.45(17) . . ?
C27 C26 H26 119.8 . . ?
C26 C27 H27 119.8 . . ?
C28 C27 C26 120.42(17) . . ?
C28 C27 H27 119.8 . . ?
C27 C28 H28 119.8 . . ?
C27 C28 C29 120.47(16) . . ?
C29 C28 H28 119.8 . . ?
N2 C29 C24 122.33(15) . . ?
N2 C29 C28 118.57(14) . . ?
C28 C29 C24 119.10(15) . . ?
N3 C31 C32 123.18(14) . . ?
N3 C31 C310 115.54(13) . . ?
C32 C31 C310 121.24(13) . . ?
C31 C32 H32 120.5 . . ?
C33 C32 C31 118.98(14) . . ?
C33 C32 H32 120.5 . . ?
C32 C33 H33 120.3 . . ?
C32 C33 C34 119.42(14) . . ?
C34 C33 H33 120.3 . . ?
C33 C34 C35 123.01(15) . . ?
C33 C34 C39 118.45(14) . . ?
C39 C34 C35 118.54(15) . . ?
C34 C35 H35 119.8 . . ?
C36 C35 C34 120.35(15) . . ?
C36 C35 H35 119.8 . . ?
C35 C36 H36 119.6 . . ?
C35 C36 C37 120.79(15) . . ?
C37 C36 H36 119.6 . . ?
C36 C37 H37 119.8 . . ?
C38 C37 C36 120.41(16) . . ?
C38 C37 H37 119.8 . . ?
C37 C38 H38 120.0 . . ?
C37 C38 C39 120.01(15) . . ?
C39 C38 H38 120.0 . . ?
N3 C39 C34 120.82(14) . . ?
N3 C39 C38 119.32(14) . . ?
C38 C39 C34 119.85(14) . . ?
N41 C41 H41A 109.7 . . ?
N41 C41 H41B 109.7 . . ?
N41 C41 C42 109.97(14) . . ?
H41A C41 H41B 108.2 . . ?
C42 C41 H41A 109.7 . . ?
C42 C41 H41B 109.7 . . ?
C41 C42 H42C 109.4 . . ?
C41 C42 H42D 109.4 . . ?
C41 C42 C43 111.00(16) . . ?
H42C C42 H42D 108.0 . . ?
C43 C42 H42C 109.4 . . ?
C43 C42 H42D 109.4 . . ?
C42 C43 H43A 109.4 . . ?
C42 C43 H43B 109.4 . . ?
H43A C43 H43B 108.0 . . ?
C44 C43 C42 111.23(16) . . ?
C44 C43 H43A 109.4 . . ?
C44 C43 H43B 109.4 . . ?
C43 C44 H44A 109.3 . . ?
C43 C44 H44B 109.3 . . ?
H44A C44 H44B 108.0 . . ?
C45 C44 C43 111.61(16) . . ?
C45 C44 H44A 109.3 . . ?
C45 C44 H44B 109.3 . . ?
N41 C45 C44 109.10(14) . . ?
N41 C45 H45A 109.9 . . ?
N41 C45 H45B 109.9 . . ?
C44 C45 H45A 109.9 . . ?
C44 C45 H45B 109.9 . . ?
H45A C45 H45B 108.3 . . ?
N41 C46 C47 120.07(15) . . ?
N42 C46 N41 123.31(15) . . ?
N42 C46 C47 116.60(15) . . ?
C46 C47 H47A 109.5 . . ?
C46 C47 H47B 109.5 . . ?
C46 C47 H47C 109.5 . . ?
H47A C47 H47B 109.5 . . ?
H47A C47 H47C 109.5 . . ?
H47B C47 H47C 109.5 . . ?
O11 C110 C11 115.67(14) . . ?
O12 C110 O11 126.43(16) . . ?
O12 C110 C11 117.89(15) . . ?
O21 C210 C21 115.85(13) . . ?
O22 C210 O21 124.93(15) . . ?
O22 C210 C21 119.21(15) . . ?
O31 C310 C31 116.64(13) . . ?
O32 C310 O31 125.33(14) . . ?
O32 C310 C31 118.01(14) . . ?

loop_
_geom_bond_atom_site_label_1
_geom_bond_atom_site_label_2
_geom_bond_distance
_geom_bond_site_symmetry_2
_geom_bond_publ_flag
Zn1 O11 2.0150(11) . ?
Zn1 O21 1.9780(11) . ?
Zn1 O31 2.0179(11) . ?
Zn1 N1 2.1478(13) . ?
Zn1 N3 2.1463(13) . ?
O11 C110 1.271(2) . ?
O12 C110 1.227(2) . ?
O21 C210 1.278(2) . ?
O22 C210 1.233(2) . ?
O31 C310 1.2648(19) . ?
O32 C310 1.2394(19) . ?
N1 C11 1.317(2) . ?
N1 C19 1.370(2) . ?
N2 C21 1.323(2) . ?
N2 C29 1.370(2) . ?
N3 C31 1.322(2) . ?
N3 C39 1.3706(19) . ?
N41 C41 1.475(2) . ?
N41 C45 1.472(2) . ?
N41 C46 1.321(2) . ?
N42 C46 1.308(2) . ?
N42 H42A 0.89(2) . ?
N42 H42B 0.91(2) . ?
C11 C12 1.410(2) . ?
C11 C110 1.529(2) . ?
C12 H12 0.9300 . ?
C12 C13 1.367(3) . ?
C13 H13 0.9300 . ?
C13 C14 1.405(3) . ?
C14 C15 1.420(2) . ?
C14 C19 1.420(2) . ?
C15 H15 0.9300 . ?
C15 C16 1.362(3) . ?
C16 H16 0.9300 . ?
C16 C17 1.408(3) . ?
C17 H17 0.9300 . ?
C17 C18 1.373(2) . ?
C18 H18 0.9300 . ?
C18 C19 1.409(2) . ?
C21 C22 1.411(2) . ?
C21 C210 1.514(2) . ?
C22 H22 0.9300 . ?
C22 C23 1.367(3) . ?
C23 H23 0.9300 . ?
C23 C24 1.409(3) . ?
C24 C25 1.419(2) . ?
C24 C29 1.419(2) . ?
C25 H25 0.9300 . ?
C25 C26 1.362(3) . ?
C26 H26 0.9300 . ?
C26 C27 1.415(3) . ?
C27 H27 0.9300 . ?
C27 C28 1.367(3) . ?
C28 H28 0.9300 . ?
C28 C29 1.415(2) . ?
C31 C32 1.407(2) . ?
C31 C310 1.518(2) . ?
C32 H32 0.9300 . ?
C32 C33 1.366(2) . ?
C33 H33 0.9300 . ?
C33 C34 1.410(2) . ?
C34 C35 1.419(2) . ?
C34 C39 1.419(2) . ?
C35 H35 0.9300 . ?
C35 C36 1.362(3) . ?
C36 H36 0.9300 . ?
C36 C37 1.410(2) . ?
C37 H37 0.9300 . ?
C37 C38 1.368(2) . ?
C38 H38 0.9300 . ?
C38 C39 1.410(2) . ?
C41 H41A 0.9700 . ?
C41 H41B 0.9700 . ?
C41 C42 1.513(3) . ?
C42 H42C 0.9700 . ?
C42 H42D 0.9700 . ?
C42 C43 1.524(3) . ?
C43 H43A 0.9700 . ?
C43 H43B 0.9700 . ?
C43 C44 1.518(3) . ?
C44 H44A 0.9700 . ?
C44 H44B 0.9700 . ?
C44 C45 1.517(3) . ?
C45 H45A 0.9700 . ?
C45 H45B 0.9700 . ?
C46 C47 1.498(2) . ?
C47 H47A 0.9600 . ?
C47 H47B 0.9600 . ?
C47 H47C 0.9600 . ?

loop_
_geom_hbond_atom_site_label_D
_geom_hbond_atom_site_label_H
_geom_hbond_atom_site_label_A
_geom_hbond_distance_DH
_geom_hbond_distance_HA
_geom_hbond_distance_DA
_geom_hbond_angle_DHA
_geom_hbond_site_symmetry_A
_geom_hbond_publ_flag
N42 H42A O32 0.89(2) 1.96(2) 2.8473(18) 175(2) . yes
N42 H42B O21 0.91(2) 2.41(2) 3.0342(18) 125.7(16) 1_655 yes
N42 H42B N2 0.91(2) 2.14(2) 2.9645(19) 149.2(19) 1_655 yes

loop_
_geom_torsion_atom_site_label_1
_geom_torsion_atom_site_label_2
_geom_torsion_atom_site_label_3
_geom_torsion_atom_site_label_4
_geom_torsion
_geom_torsion_site_symmetry_1
_geom_torsion_site_symmetry_2
_geom_torsion_site_symmetry_3
_geom_torsion_site_symmetry_4
_geom_torsion_publ_flag
Zn1 O11 C110 O12 175.58(15) . . . . ?
Zn1 O11 C110 C11 -3.31(19) . . . . ?
Zn1 O21 C210 O22 -11.1(2) . . . . ?
Zn1 O21 C210 C21 168.12(10) . . . . ?
Zn1 O31 C310 O32 177.25(12) . . . . ?
Zn1 O31 C310 C31 -4.40(17) . . . . ?
Zn1 N1 C11 C12 -178.08(13) . . . . ?
Zn1 N1 C11 C110 -0.09(17) . . . . ?
Zn1 N1 C19 C14 176.55(11) . . . . ?
Zn1 N1 C19 C18 -2.8(2) . . . . ?
Zn1 N3 C31 C32 176.46(11) . . . . ?
Zn1 N3 C31 C310 -1.43(15) . . . . ?
Zn1 N3 C39 C34 -172.85(10) . . . . ?
Zn1 N3 C39 C38 5.9(2) . . . . ?
N1 C11 C12 C13 1.1(3) . . . . ?
N1 C11 C110 O11 2.2(2) . . . . ?
N1 C11 C110 O12 -176.78(16) . . . . ?
N2 C21 C22 C23 -1.1(3) . . . . ?
N2 C21 C210 O21 1.1(2) . . . . ?
N2 C21 C210 O22 -179.69(15) . . . . ?
N3 C31 C32 C33 -2.7(2) . . . . ?
N3 C31 C310 O31 3.90(19) . . . . ?
N3 C31 C310 O32 -177.62(13) . . . . ?
N41 C41 C42 C43 -55.3(2) . . . . ?
C11 N1 C19 C14 -1.1(2) . . . . ?
C11 N1 C19 C18 179.52(14) . . . . ?
C11 C12 C13 C14 -1.0(3) . . . . ?
C12 C11 C110 O11 -179.77(16) . . . . ?
C12 C11 C110 O12 1.2(3) . . . . ?
C12 C13 C14 C15 179.74(18) . . . . ?
C12 C13 C14 C19 -0.1(3) . . . . ?
C13 C14 C15 C16 179.60(18) . . . . ?
C13 C14 C19 N1 1.2(2) . . . . ?
C13 C14 C19 C18 -179.46(15) . . . . ?
C14 C15 C16 C17 0.2(3) . . . . ?
C15 C14 C19 N1 -178.68(15) . . . . ?
C15 C14 C19 C18 0.7(2) . . . . ?
C15 C16 C17 C18 0.0(3) . . . . ?
C16 C17 C18 C19 0.1(3) . . . . ?
C17 C18 C19 N1 178.91(15) . . . . ?
C17 C18 C19 C14 -0.5(2) . . . . ?
C19 N1 C11 C12 0.0(2) . . . . ?
C19 N1 C11 C110 177.96(13) . . . . ?
C19 C14 C15 C16 -0.6(3) . . . . ?
C21 N2 C29 C24 -0.2(2) . . . . ?
C21 N2 C29 C28 178.58(14) . . . . ?
C21 C22 C23 C24 0.9(3) . . . . ?
C22 C21 C210 O21 -176.59(14) . . . . ?
C22 C21 C210 O22 2.7(2) . . . . ?
C22 C23 C24 C25 179.71(17) . . . . ?
C22 C23 C24 C29 -0.4(3) . . . . ?
C23 C24 C25 C26 179.45(18) . . . . ?
C23 C24 C29 N2 0.0(2) . . . . ?
C23 C24 C29 C28 -178.75(16) . . . . ?
C24 C25 C26 C27 -0.5(3) . . . . ?
C25 C24 C29 N2 179.93(15) . . . . ?
C25 C24 C29 C28 1.2(2) . . . . ?
C25 C26 C27 C28 0.9(3) . . . . ?
C26 C27 C28 C29 -0.1(3) . . . . ?
C27 C28 C29 N2 -179.67(16) . . . . ?
C27 C28 C29 C24 -0.9(3) . . . . ?
C29 N2 C21 C22 0.7(2) . . . . ?
C29 N2 C21 C210 -176.81(13) . . . . ?
C29 C24 C25 C26 -0.5(3) . . . . ?
C31 N3 C39 C34 2.4(2) . . . . ?
C31 N3 C39 C38 -178.86(13) . . . . ?
C31 C32 C33 C34 2.2(2) . . . . ?
C32 C31 C310 O31 -174.04(13) . . . . ?
C32 C31 C310 O32 4.4(2) . . . . ?
C32 C33 C34 C35 -178.93(15) . . . . ?
C32 C33 C34 C39 0.4(2) . . . . ?
C33 C34 C35 C36 -178.03(15) . . . . ?
C33 C34 C39 N3 -2.8(2) . . . . ?
C33 C34 C39 C38 178.46(14) . . . . ?
C34 C35 C36 C37 -1.5(2) . . . . ?
C35 C34 C39 N3 176.56(13) . . . . ?
C35 C34 C39 C38 -2.2(2) . . . . ?
C35 C36 C37 C38 -0.2(3) . . . . ?
C36 C37 C38 C39 0.6(2) . . . . ?
C37 C38 C39 N3 -178.16(14) . . . . ?
C37 C38 C39 C34 0.6(2) . . . . ?
C39 N3 C31 C32 0.4(2) . . . . ?
C39 N3 C31 C310 -177.52(12) . . . . ?
C39 C34 C35 C36 2.6(2) . . . . ?
C41 N41 C45 C44 -60.31(18) . . . . ?
C41 N41 C46 N42 173.86(16) . . . . ?
C41 N41 C46 C47 -7.9(2) . . . . ?
C41 C42 C43 C44 52.3(2) . . . . ?
C42 C43 C44 C45 -52.9(2) . . . . ?
C43 C44 C45 N41 55.9(2) . . . . ?
C45 N41 C41 C42 60.53(19) . . . . ?
C45 N41 C46 N42 9.8(3) . . . . ?
C45 N41 C46 C47 -171.99(16) . . . . ?
C46 N41 C41 C42 -105.05(18) . . . . ?
C46 N41 C45 C44 105.21(19) . . . . ?
C110 C11 C12 C13 -176.80(16) . . . . ?
C210 C21 C22 C23 176.41(15) . . . . ?
C310 C31 C32 C33 175.03(13) . . . . ?
